data_7240066
loop_
_publ_author_name
'Ming, Wenbo'
'Liu, Xiaocui'
'Friedrich, Alexandra'
'Krebs, Johannes'
'Budiman, Yudha P.'
'Huang, Mingming'
'Marder, Todd B.'

_publ_section_title
;
 Concise synthesis of \a-amino cyclic boronates via multicomponent
 coupling of salicylaldehydes, amines, and B2(OH)4
;
_journal_issue 7
_journal_name_full 'Green Chemistry'
_journal_page_first 2184
_journal_page_last 2190
_journal_paper_doi 10.1039/D0GC00346H
_journal_volume 22
_journal_year 2020
_chemical_formula_moiety 'C21 H22 B3 N O6, 2(C3 H6 O)'
_chemical_formula_sum 'C27 H34 B3 N O8'
_chemical_formula_weight 532.98
_chemical_name_systematic
3-(dibenzylammonio)-4',6'-dihydroxy-3H-spiro[benzo[d][1,2]oxaborole-2,2'-[1,3,5,2,4,6]trioxatriborinan]-2-uide
_space_group_crystal_system triclinic
_space_group_IT_number 2
_space_group_name_Hall '-P 1'
_space_group_name_H-M_alt 'P -1'
_atom_sites_solution_hydrogens geom
_atom_sites_solution_primary dual
_atom_sites_solution_secondary difmap
_audit_creation_method SHELXL-2014/7
_audit_update_record
;
2019-11-07 deposited with the CCDC.	2020-03-04 downloaded from the CCDC.
;
_cell_angle_alpha 100.88(3)
_cell_angle_beta 92.261(11)
_cell_angle_gamma 105.79(3)
_cell_formula_units_Z 2
_cell_length_a 9.549(5)
_cell_length_b 11.307(2)
_cell_length_c 13.260(3)
_cell_measurement_reflns_used 4684
_cell_measurement_temperature 100(2)
_cell_measurement_theta_max 26.35
_cell_measurement_theta_min 2.49
_cell_volume 1346.6(8)
_computing_cell_refinement 'Saint+ ver. V8.37A (Bruker AXS)'
_computing_data_collection 'Smart NT ver. 5.63 (Bruker AXS)'
_computing_data_reduction 'Saint+ ver. V8.37A (Bruker AXS)'
_computing_molecular_graphics 'ShelXLe (Huebschle et all, 2011)'
_computing_publication_material 'SHELXL-2014/7 (Sheldrick, 2014)'
_computing_structure_refinement 'SHELXL-2014/7 (Sheldrick, 2014)'
_computing_structure_solution 'SHELXT (Sheldrick, 2014)'
_diffrn_ambient_temperature 100(2)
_diffrn_detector 'CCD area detector (Apex2)'
_diffrn_detector_area_resol_mean 8.333
_diffrn_measured_fraction_theta_full 0.999
_diffrn_measured_fraction_theta_max 0.996
_diffrn_measurement_device_type 'Bruker X8-APEX II'
_diffrn_measurement_method '\f and \w scans'
_diffrn_radiation_monochromator 'multi-layer mirror'
_diffrn_radiation_type MoK\a
_diffrn_radiation_wavelength 0.71073
_diffrn_reflns_av_R_equivalents 0.0534
_diffrn_reflns_av_unetI/netI 0.0578
_diffrn_reflns_Laue_measured_fraction_full 0.999
_diffrn_reflns_Laue_measured_fraction_max 0.996
_diffrn_reflns_limit_h_max 11
_diffrn_reflns_limit_h_min -11
_diffrn_reflns_limit_k_max 14
_diffrn_reflns_limit_k_min -14
_diffrn_reflns_limit_l_max 16
_diffrn_reflns_limit_l_min -16
_diffrn_reflns_number 15073
_diffrn_reflns_point_group_measured_fraction_full 0.999
_diffrn_reflns_point_group_measured_fraction_max 0.996
_diffrn_reflns_theta_full 25.242
_diffrn_reflns_theta_max 26.478
_diffrn_reflns_theta_min 1.571
_diffrn_source 'rotating-anode (Nonius FR-591)'
_exptl_absorpt_coefficient_mu 0.094
_exptl_absorpt_correction_T_max 0.7454
_exptl_absorpt_correction_T_min 0.5848
_exptl_absorpt_correction_type multi-scan
_exptl_absorpt_process_details 'SadAbs 2016/2 (Bruker AXS)'
_exptl_crystal_colour colourless
_exptl_crystal_density_diffrn 1.314
_exptl_crystal_description block
_exptl_crystal_F_000 564
_exptl_crystal_recrystallization_method 'Re-crystallisation from solvent: Acetone/toluene'
_exptl_crystal_size_max 0.540
_exptl_crystal_size_mid 0.274
_exptl_crystal_size_min 0.155
_refine_diff_density_max 0.295
_refine_diff_density_min -0.266
_refine_diff_density_rms 0.047
_refine_ls_extinction_method none
_refine_ls_goodness_of_fit_ref 1.048
_refine_ls_hydrogen_treatment mixed
_refine_ls_matrix_type full
_refine_ls_number_parameters 399
_refine_ls_number_reflns 5534
_refine_ls_number_restraints 162
_refine_ls_restrained_S_all 1.038
_refine_ls_R_factor_all 0.0534
_refine_ls_R_factor_gt 0.0415
_refine_ls_shift/su_max 0.001
_refine_ls_shift/su_mean 0.000
_refine_ls_structure_factor_coef Fsqd
_refine_ls_weighting_details 'w=1/[\s^2^(Fo^2^)+(0.0410P)^2^+0.2592P] where P=(Fo^2^+2Fc^2^)/3'
_refine_ls_weighting_scheme calc
_refine_ls_wR_factor_gt 0.1006
_refine_ls_wR_factor_ref 0.1076
_reflns_Friedel_coverage 0.000
_reflns_number_gt 4451
_reflns_number_total 5534
_reflns_threshold_expression 'I > 2\s(I)'
_cod_data_source_file d0gc00346h2.cif
_cod_data_source_block cmpd_4d
_cod_depositor_comments
;Adding full bibliography for 7240065--7240067.cif.

 Adding full bibliography for 7240065--7240067.cif.
;
_cod_database_code 7240066
_shelx_shelxl_version_number 2014/7
_shelx_space_group_comment
;
The symmetry employed for this shelxl refinement is uniquely defined
by the following loop, which should always be used as a source of
symmetry information in preference to the above space-group names.
They are only intended as comments.
;
_shelx_estimated_absorpt_t_min 0.951
_shelx_estimated_absorpt_t_max 0.986

loop_
_space_group_symop_operation_xyz
'x, y, z'
'-x, -y, -z'

loop_
_atom_site_label
_atom_site_type_symbol
_atom_site_fract_x
_atom_site_fract_y
_atom_site_fract_z
_atom_site_U_iso_or_equiv
_atom_site_adp_type
_atom_site_occupancy
_atom_site_site_symmetry_order
_atom_site_calc_flag
_atom_site_refinement_flags_posn
_atom_site_refinement_flags_adp
_atom_site_refinement_flags_occupancy
_atom_site_disorder_assembly
_atom_site_disorder_group
C1_1 C 0.632(2) -0.0636(11) 0.5402(12) 0.0210(10) Uani 0.43(2) 1 d D U P A 1
C2_1 C 0.7338(13) -0.0200(11) 0.4640(9) 0.0296(17) Uani 0.43(2) 1 d D U P A 1
H2A_1 H 0.6835 -0.0508 0.3943 0.044 Uiso 0.43(2) 1 calc R U P A 1
H2B_1 H 0.8186 -0.0524 0.4688 0.044 Uiso 0.43(2) 1 calc R U P A 1
H2C_1 H 0.7666 0.0721 0.4789 0.044 Uiso 0.43(2) 1 calc R U P A 1
C3_1 C 0.5531(14) -0.2008(9) 0.5219(8) 0.0231(14) Uani 0.43(2) 1 d D U P A 1
H3A_1 H 0.5162 -0.2317 0.4490 0.035 Uiso 0.43(2) 1 calc R U P A 1
H3B_1 H 0.4710 -0.2140 0.5646 0.035 Uiso 0.43(2) 1 calc R U P A 1
H3C_1 H 0.6206 -0.2467 0.5402 0.035 Uiso 0.43(2) 1 calc R U P A 1
O4_1 O 0.6012(17) 0.0096(17) 0.6103(14) 0.0240(15) Uani 0.43(2) 1 d D U P A 1
C1_11 C 0.6408(15) -0.0531(8) 0.5347(9) 0.0205(9) Uani 0.57(2) 1 d D U P A 2
C2_11 C 0.7190(9) -0.0022(8) 0.4496(7) 0.0252(13) Uani 0.57(2) 1 d D U P A 2
H2A_11 H 0.6620 -0.0446 0.3832 0.038 Uiso 0.57(2) 1 calc R U P A 2
H2B_11 H 0.8154 -0.0170 0.4494 0.038 Uiso 0.57(2) 1 calc R U P A 2
H2C_11 H 0.7307 0.0882 0.4603 0.038 Uiso 0.57(2) 1 calc R U P A 2
C3_11 C 0.5970(12) -0.1929(7) 0.5229(6) 0.0263(11) Uani 0.57(2) 1 d D U P A 2
H3A_11 H 0.5323 -0.2319 0.4591 0.039 Uiso 0.57(2) 1 calc R U P A 2
H3B_11 H 0.5455 -0.2159 0.5820 0.039 Uiso 0.57(2) 1 calc R U P A 2
H3C_11 H 0.6844 -0.2225 0.5199 0.039 Uiso 0.57(2) 1 calc R U P A 2
O4_11 O 0.6225(13) 0.0151(13) 0.6129(10) 0.0245(12) Uani 0.57(2) 1 d D U P A 2
C1_2 C 0.45381(17) 0.77249(14) 0.78324(11) 0.0204(3) Uani 1 1 d D . . . .
C2_2 C 0.5863(2) 0.86777(15) 0.84137(13) 0.0312(4) Uani 1 1 d D . . . .
H2A_2 H 0.6626 0.8271 0.8518 0.047 Uiso 1 1 calc R U . . .
H2B_2 H 0.5613 0.9055 0.9085 0.047 Uiso 1 1 calc R U . . .
H2C_2 H 0.6220 0.9333 0.8020 0.047 Uiso 1 1 calc R U . . .
C3_2 C 0.3242(2) 0.81681(16) 0.76088(14) 0.0321(4) Uani 1 1 d D . . . .
H3A_2 H 0.3574 0.9022 0.7481 0.048 Uiso 1 1 calc R U . . .
H3B_2 H 0.2660 0.8168 0.8201 0.048 Uiso 1 1 calc R U . . .
H3C_2 H 0.2642 0.7605 0.6998 0.048 Uiso 1 1 calc R U . . .
O4_2 O 0.45089(12) 0.66272(9) 0.75543(8) 0.0238(3) Uani 1 1 d D . . . .
C1_3 C 0.16401(16) 0.57845(12) 0.92109(10) 0.0140(3) Uani 1 1 d . . . . .
C2_3 C 0.04281(16) 0.62441(13) 0.92112(11) 0.0152(3) Uani 1 1 d . . . . .
H2_3 H -0.0467 0.5741 0.8830 0.018 Uiso 1 1 calc R U . . .
C3_3 C 0.05278(16) 0.74391(13) 0.97697(11) 0.0172(3) Uani 1 1 d . . . . .
H3_3 H -0.0300 0.7752 0.9769 0.021 Uiso 1 1 calc R U . . .
C4_3 C 0.18272(17) 0.81746(13) 1.03270(11) 0.0184(3) Uani 1 1 d . . . . .
H4_3 H 0.1885 0.8987 1.0714 0.022 Uiso 1 1 calc R U . . .
C5_3 C 0.30503(17) 0.77318(13) 1.03232(11) 0.0179(3) Uani 1 1 d . . . . .
H5_3 H 0.3945 0.8242 1.0700 0.022 Uiso 1 1 calc R U . . .
C6_3 C 0.29562(16) 0.65389(13) 0.97649(10) 0.0152(3) Uani 1 1 d . . . . .
H6_3 H 0.3790 0.6234 0.9759 0.018 Uiso 1 1 calc R U . . .
C7_3 C 0.15210(16) 0.44456(12) 0.86971(10) 0.0142(3) Uani 1 1 d . . . . .
H7A_3 H 0.0484 0.3942 0.8628 0.017 Uiso 1 1 calc R U . . .
H7AB_3 H 0.2082 0.4091 0.9144 0.017 Uiso 1 1 calc R U . . .
C1_4 C 0.12943(16) 0.42029(13) 0.57575(11) 0.0166(3) Uani 1 1 d . . . . .
C2_4 C 0.02781(18) 0.32697(14) 0.50513(12) 0.0213(3) Uani 1 1 d . . . . .
H2_4 H -0.0598 0.2808 0.5277 0.026 Uiso 1 1 calc R U . . .
C3_4 C 0.05279(18) 0.30032(14) 0.40191(12) 0.0236(4) Uani 1 1 d . . . . .
H3_4 H -0.0171 0.2356 0.3546 0.028 Uiso 1 1 calc R U . . .
C4_4 C 0.1791(2) 0.36771(14) 0.36787(12) 0.0254(4) Uani 1 1 d . . . . .
H4_4 H 0.1960 0.3499 0.2972 0.030 Uiso 1 1 calc R U . . .
C5_4 C 0.28093(19) 0.46148(14) 0.43765(12) 0.0251(4) Uani 1 1 d . . . . .
H5_4 H 0.3679 0.5082 0.4147 0.030 Uiso 1 1 calc R U . . .
C6_4 C 0.25613(18) 0.48732(13) 0.54102(11) 0.0212(3) Uani 1 1 d . . . . .
H6_4 H 0.3266 0.5515 0.5884 0.025 Uiso 1 1 calc R U . . .
C7_4 C 0.09546(16) 0.44584(13) 0.68661(11) 0.0164(3) Uani 1 1 d . . . . .
H7A_4 H -0.0002 0.3871 0.6930 0.020 Uiso 1 1 calc R U . . .
H7AB_4 H 0.0859 0.5322 0.7044 0.020 Uiso 1 1 calc R U . . .
C1_5 C 0.25860(16) 0.31438(12) 0.73681(11) 0.0138(3) Uani 1 1 d . . . . .
H1_5 H 0.2759 0.2987 0.6622 0.017 Uiso 1 1 calc R U . . .
C2_5 C 0.15428(15) 0.19858(12) 0.76049(10) 0.0135(3) Uani 1 1 d . . . . .
C3_5 C 0.21838(16) 0.16292(12) 0.84223(11) 0.0144(3) Uani 1 1 d . . . . .
C4_5 C 0.14943(17) 0.05471(13) 0.87597(11) 0.0180(3) Uani 1 1 d . . . . .
H4_5 H 0.1929 0.0317 0.9322 0.022 Uiso 1 1 calc R U . . .
C5_5 C 0.01510(17) -0.01930(13) 0.82535(12) 0.0203(3) Uani 1 1 d . . . . .
H5_5 H -0.0333 -0.0942 0.8471 0.024 Uiso 1 1 calc R U . . .
C6_5 C -0.04955(17) 0.01405(13) 0.74378(12) 0.0203(3) Uani 1 1 d . . . . .
H6_5 H -0.1414 -0.0379 0.7101 0.024 Uiso 1 1 calc R U . . .
C7_5 C 0.02005(16) 0.12372(12) 0.71108(11) 0.0166(3) Uani 1 1 d . . . . .
H7_5 H -0.0242 0.1470 0.6554 0.020 Uiso 1 1 calc R U . . .
B8_5 B 0.40919(18) 0.32490(14) 0.80855(12) 0.0147(3) Uani 1 1 d . . . . .
B9_5 B 0.62436(18) 0.50914(14) 0.86184(12) 0.0148(3) Uani 1 1 d . . . . .
B10_5 B 0.64847(19) 0.32952(15) 0.74418(12) 0.0159(3) Uani 1 1 d . . . . .
O11_5 O 0.48142(11) 0.45095(9) 0.86741(7) 0.0152(2) Uani 1 1 d . . . . .
O12_5 O 0.69655(11) 0.62475(9) 0.91979(8) 0.0179(2) Uani 1 1 d . . . . .
H12_5 H 0.6439(14) 0.6464(9) 0.9651(13) 0.027 Uiso 1 1 calc R U . . .
O13_5 O 0.70864(11) 0.45265(9) 0.79711(7) 0.0177(2) Uani 1 1 d . . . . .
O14_5 O 0.74036(12) 0.27353(10) 0.68967(8) 0.0218(2) Uani 1 1 d . . . . .
H14_5 H 0.6916(12) 0.1912(18) 0.6617(13) 0.033 Uiso 1 1 calc R U . . .
O15_5 O 0.50616(11) 0.26908(9) 0.74537(7) 0.0163(2) Uani 1 1 d . . . . .
O16_5 O 0.35131(11) 0.24096(8) 0.88402(7) 0.0154(2) Uani 1 1 d . . . . .
N17_5 N 0.20841(13) 0.43288(10) 0.76384(9) 0.0132(3) Uani 1 1 d . . . . .
H17_5 H 0.2968 0.5062 0.7680 0.016 Uiso 1 1 calc R U . . .

loop_
_atom_site_aniso_label
_atom_site_aniso_U_11
_atom_site_aniso_U_22
_atom_site_aniso_U_33
_atom_site_aniso_U_23
_atom_site_aniso_U_13
_atom_site_aniso_U_12
C1_1 0.0201(17) 0.0243(17) 0.0187(15) 0.0020(14) 0.0001(13) 0.0084(14)
C2_1 0.028(3) 0.033(3) 0.027(3) 0.004(2) 0.002(2) 0.008(2)
C3_1 0.024(3) 0.0213(19) 0.0213(19) -0.0007(16) 0.000(2) 0.005(2)
O4_1 0.021(3) 0.025(2) 0.023(2) -0.0033(17) 0.000(2) 0.008(2)
C1_11 0.0198(16) 0.0224(15) 0.0198(14) 0.0016(12) -0.0028(12) 0.0095(13)
C2_11 0.023(2) 0.030(2) 0.024(2) 0.0045(16) 0.0047(16) 0.0096(15)
C3_11 0.030(3) 0.0263(17) 0.0219(15) 0.0014(13) 0.001(2) 0.009(2)
O4_11 0.022(3) 0.0258(18) 0.0230(17) -0.0041(14) 0.0011(19) 0.0089(19)
C1_2 0.0223(9) 0.0222(7) 0.0152(7) 0.0053(6) 0.0058(6) 0.0021(7)
C2_2 0.0295(10) 0.0246(8) 0.0316(9) 0.0035(7) 0.0000(8) -0.0032(7)
C3_2 0.0304(10) 0.0355(9) 0.0355(10) 0.0126(8) 0.0074(8) 0.0137(8)
O4_2 0.0255(6) 0.0204(5) 0.0219(6) 0.0023(4) 0.0026(5) 0.0022(5)
C1_3 0.0164(8) 0.0148(6) 0.0121(7) 0.0042(5) 0.0047(6) 0.0054(6)
C2_3 0.0135(8) 0.0172(7) 0.0146(7) 0.0039(5) 0.0036(6) 0.0031(6)
C3_3 0.0180(8) 0.0178(7) 0.0194(7) 0.0056(6) 0.0072(6) 0.0090(6)
C4_3 0.0247(9) 0.0133(6) 0.0167(7) 0.0013(5) 0.0063(6) 0.0051(6)
C5_3 0.0184(8) 0.0169(7) 0.0161(7) 0.0028(6) 0.0010(6) 0.0016(6)
C6_3 0.0140(8) 0.0183(7) 0.0148(7) 0.0054(5) 0.0027(6) 0.0055(6)
C7_3 0.0164(8) 0.0145(6) 0.0126(7) 0.0028(5) 0.0043(6) 0.0052(6)
C1_4 0.0195(8) 0.0163(7) 0.0164(7) 0.0054(6) -0.0003(6) 0.0082(6)
C2_4 0.0201(9) 0.0213(7) 0.0218(8) 0.0040(6) -0.0003(6) 0.0053(7)
C3_4 0.0254(9) 0.0220(7) 0.0198(8) -0.0006(6) -0.0056(7) 0.0051(7)
C4_4 0.0377(10) 0.0262(8) 0.0139(7) 0.0044(6) 0.0024(7) 0.0118(8)
C5_4 0.0285(10) 0.0238(8) 0.0228(8) 0.0089(6) 0.0069(7) 0.0037(7)
C6_4 0.0261(9) 0.0175(7) 0.0182(8) 0.0033(6) 0.0014(6) 0.0035(7)
C7_4 0.0146(8) 0.0179(7) 0.0174(7) 0.0028(6) 0.0003(6) 0.0064(6)
C1_5 0.0154(8) 0.0125(6) 0.0136(7) 0.0000(5) 0.0033(5) 0.0058(6)
C2_5 0.0143(8) 0.0121(6) 0.0144(7) -0.0002(5) 0.0038(6) 0.0059(6)
C3_5 0.0132(7) 0.0132(6) 0.0158(7) -0.0023(5) 0.0034(6) 0.0055(6)
C4_5 0.0216(8) 0.0165(7) 0.0179(7) 0.0035(6) 0.0031(6) 0.0088(6)
C5_5 0.0213(9) 0.0131(7) 0.0261(8) 0.0037(6) 0.0062(6) 0.0037(6)
C6_5 0.0152(8) 0.0166(7) 0.0260(8) -0.0010(6) 0.0011(6) 0.0030(6)
C7_5 0.0155(8) 0.0155(7) 0.0181(7) -0.0001(6) 0.0006(6) 0.0057(6)
B8_5 0.0144(9) 0.0152(7) 0.0147(8) 0.0015(6) 0.0022(6) 0.0053(7)
B9_5 0.0146(9) 0.0167(7) 0.0138(8) 0.0052(6) -0.0003(6) 0.0043(7)
B10_5 0.0160(9) 0.0187(8) 0.0141(8) 0.0048(6) 0.0017(6) 0.0059(7)
O11_5 0.0127(5) 0.0160(5) 0.0156(5) -0.0002(4) 0.0007(4) 0.0047(4)
O12_5 0.0151(6) 0.0183(5) 0.0180(5) -0.0006(4) 0.0013(4) 0.0038(4)
O13_5 0.0146(6) 0.0184(5) 0.0182(5) 0.0014(4) 0.0035(4) 0.0027(4)
O14_5 0.0162(6) 0.0218(5) 0.0256(6) -0.0010(4) 0.0072(5) 0.0057(5)
O15_5 0.0130(6) 0.0158(5) 0.0184(5) -0.0010(4) 0.0022(4) 0.0046(4)
O16_5 0.0133(5) 0.0163(5) 0.0160(5) 0.0025(4) 0.0000(4) 0.0039(4)
N17_5 0.0134(6) 0.0130(5) 0.0136(6) 0.0020(4) 0.0023(5) 0.0046(5)

loop_
_atom_type_symbol
_atom_type_description
_atom_type_scat_dispersion_real
_atom_type_scat_dispersion_imag
_atom_type_scat_source
C C 0.0033 0.0016 'International Tables Vol C Tables 4.2.6.8 and 6.1.1.4'
H H 0.0000 0.0000 'International Tables Vol C Tables 4.2.6.8 and 6.1.1.4'
B B 0.0013 0.0007 'International Tables Vol C Tables 4.2.6.8 and 6.1.1.4'
N N 0.0061 0.0033 'International Tables Vol C Tables 4.2.6.8 and 6.1.1.4'
O O 0.0106 0.0060 'International Tables Vol C Tables 4.2.6.8 and 6.1.1.4'

loop_
_geom_angle_atom_site_label_1
_geom_angle_atom_site_label_2
_geom_angle_atom_site_label_3
_geom_angle
_geom_angle_site_symmetry_1
_geom_angle_site_symmetry_3
_geom_angle_publ_flag
O4_1 C1_1 C2_1 122.2(11) . . ?
O4_1 C1_1 C3_1 119.8(11) . . ?
C2_1 C1_1 C3_1 117.6(9) . . ?
C1_1 C2_1 H2A_1 109.5 . . ?
C1_1 C2_1 H2B_1 109.5 . . ?
H2A_1 C2_1 H2B_1 109.5 . . ?
C1_1 C2_1 H2C_1 109.5 . . ?
H2A_1 C2_1 H2C_1 109.5 . . ?
H2B_1 C2_1 H2C_1 109.5 . . ?
C1_1 C3_1 H3A_1 109.5 . . ?
C1_1 C3_1 H3B_1 109.5 . . ?
H3A_1 C3_1 H3B_1 109.5 . . ?
C1_1 C3_1 H3C_1 109.5 . . ?
H3A_1 C3_1 H3C_1 109.5 . . ?
H3B_1 C3_1 H3C_1 109.5 . . ?
O4_11 C1_11 C2_11 122.3(9) . . ?
O4_11 C1_11 C3_11 121.3(9) . . ?
C2_11 C1_11 C3_11 116.3(6) . . ?
C1_11 C2_11 H2A_11 109.5 . . ?
C1_11 C2_11 H2B_11 109.5 . . ?
H2A_11 C2_11 H2B_11 109.5 . . ?
C1_11 C2_11 H2C_11 109.5 . . ?
H2A_11 C2_11 H2C_11 109.5 . . ?
H2B_11 C2_11 H2C_11 109.5 . . ?
C1_11 C3_11 H3A_11 109.5 . . ?
C1_11 C3_11 H3B_11 109.5 . . ?
H3A_11 C3_11 H3B_11 109.5 . . ?
C1_11 C3_11 H3C_11 109.5 . . ?
H3A_11 C3_11 H3C_11 109.5 . . ?
H3B_11 C3_11 H3C_11 109.5 . . ?
O4_2 C1_2 C2_2 121.39(16) . . ?
O4_2 C1_2 C3_2 121.25(15) . . ?
C2_2 C1_2 C3_2 117.36(14) . . ?
C1_2 C2_2 H2A_2 109.5 . . ?
C1_2 C2_2 H2B_2 109.5 . . ?
H2A_2 C2_2 H2B_2 109.5 . . ?
C1_2 C2_2 H2C_2 109.5 . . ?
H2A_2 C2_2 H2C_2 109.5 . . ?
H2B_2 C2_2 H2C_2 109.5 . . ?
C1_2 C3_2 H3A_2 109.5 . . ?
C1_2 C3_2 H3B_2 109.5 . . ?
H3A_2 C3_2 H3B_2 109.5 . . ?
C1_2 C3_2 H3C_2 109.5 . . ?
H3A_2 C3_2 H3C_2 109.5 . . ?
H3B_2 C3_2 H3C_2 109.5 . . ?
C2_3 C1_3 C6_3 119.53(13) . . ?
C2_3 C1_3 C7_3 120.94(13) . . ?
C6_3 C1_3 C7_3 119.33(13) . . ?
C3_3 C2_3 C1_3 119.96(14) . . ?
C3_3 C2_3 H2_3 120.0 . . ?
C1_3 C2_3 H2_3 120.0 . . ?
C4_3 C3_3 C2_3 120.25(14) . . ?
C4_3 C3_3 H3_3 119.9 . . ?
C2_3 C3_3 H3_3 119.9 . . ?
C3_3 C4_3 C5_3 120.34(13) . . ?
C3_3 C4_3 H4_3 119.8 . . ?
C5_3 C4_3 H4_3 119.8 . . ?
C6_3 C5_3 C4_3 119.61(14) . . ?
C6_3 C5_3 H5_3 120.2 . . ?
C4_3 C5_3 H5_3 120.2 . . ?
C5_3 C6_3 C1_3 120.32(14) . . ?
C5_3 C6_3 H6_3 119.8 . . ?
C1_3 C6_3 H6_3 119.8 . . ?
C1_3 C7_3 N17_5 113.19(11) . . ?
C1_3 C7_3 H7A_3 108.9 . . ?
N17_5 C7_3 H7A_3 108.9 . . ?
C1_3 C7_3 H7AB_3 108.9 . . ?
N17_5 C7_3 H7AB_3 108.9 . . ?
H7A_3 C7_3 H7AB_3 107.8 . . ?
C6_4 C1_4 C2_4 118.68(14) . . ?
C6_4 C1_4 C7_4 122.96(13) . . ?
C2_4 C1_4 C7_4 118.34(13) . . ?
C1_4 C2_4 C3_4 120.78(15) . . ?
C1_4 C2_4 H2_4 119.6 . . ?
C3_4 C2_4 H2_4 119.6 . . ?
C4_4 C3_4 C2_4 120.19(14) . . ?
C4_4 C3_4 H3_4 119.9 . . ?
C2_4 C3_4 H3_4 119.9 . . ?
C3_4 C4_4 C5_4 119.48(15) . . ?
C3_4 C4_4 H4_4 120.3 . . ?
C5_4 C4_4 H4_4 120.3 . . ?
C4_4 C5_4 C6_4 120.20(15) . . ?
C4_4 C5_4 H5_4 119.9 . . ?
C6_4 C5_4 H5_4 119.9 . . ?
C1_4 C6_4 C5_4 120.67(14) . . ?
C1_4 C6_4 H6_4 119.7 . . ?
C5_4 C6_4 H6_4 119.7 . . ?
C1_4 C7_4 N17_5 114.60(12) . . ?
C1_4 C7_4 H7A_4 108.6 . . ?
N17_5 C7_4 H7A_4 108.6 . . ?
C1_4 C7_4 H7AB_4 108.6 . . ?
N17_5 C7_4 H7AB_4 108.6 . . ?
H7A_4 C7_4 H7AB_4 107.6 . . ?
C2_5 C1_5 N17_5 114.14(11) . . ?
C2_5 C1_5 B8_5 101.48(12) . . ?
N17_5 C1_5 B8_5 112.01(11) . . ?
C2_5 C1_5 H1_5 109.6 . . ?
N17_5 C1_5 H1_5 109.6 . . ?
B8_5 C1_5 H1_5 109.6 . . ?
C7_5 C2_5 C3_5 119.62(13) . . ?
C7_5 C2_5 C1_5 130.98(14) . . ?
C3_5 C2_5 C1_5 109.19(13) . . ?
O16_5 C3_5 C4_5 123.55(14) . . ?
O16_5 C3_5 C2_5 115.13(12) . . ?
C4_5 C3_5 C2_5 121.32(14) . . ?
C3_5 C4_5 C5_5 118.24(14) . . ?
C3_5 C4_5 H4_5 120.9 . . ?
C5_5 C4_5 H4_5 120.9 . . ?
C6_5 C5_5 C4_5 121.24(14) . . ?
C6_5 C5_5 H5_5 119.4 . . ?
C4_5 C5_5 H5_5 119.4 . . ?
C5_5 C6_5 C7_5 120.07(15) . . ?
C5_5 C6_5 H6_5 120.0 . . ?
C7_5 C6_5 H6_5 120.0 . . ?
C2_5 C7_5 C6_5 119.51(14) . . ?
C2_5 C7_5 H7_5 120.2 . . ?
C6_5 C7_5 H7_5 120.2 . . ?
O11_5 B8_5 O15_5 113.33(13) . . ?
O11_5 B8_5 O16_5 108.38(11) . . ?
O15_5 B8_5 O16_5 108.10(11) . . ?
O11_5 B8_5 C1_5 113.99(11) . . ?
O15_5 B8_5 C1_5 109.83(12) . . ?
O16_5 B8_5 C1_5 102.47(12) . . ?
O11_5 B9_5 O12_5 123.39(13) . . ?
O11_5 B9_5 O13_5 121.48(13) . . ?
O12_5 B9_5 O13_5 115.12(14) . . ?
O15_5 B10_5 O14_5 121.85(13) . . ?
O15_5 B10_5 O13_5 121.48(13) . . ?
O14_5 B10_5 O13_5 116.66(14) . . ?
B9_5 O11_5 B8_5 122.19(11) . . ?
B9_5 O12_5 H12_5 109.5 . . ?
B9_5 O13_5 B10_5 118.83(12) . . ?
B10_5 O14_5 H14_5 109.5 . . ?
B10_5 O15_5 B8_5 122.33(11) . . ?
C3_5 O16_5 B8_5 107.69(11) . . ?
C7_4 N17_5 C7_3 109.15(11) . . ?
C7_4 N17_5 C1_5 115.73(11) . . ?
C7_3 N17_5 C1_5 110.72(10) . . ?
C7_4 N17_5 H17_5 106.9 . . ?
C7_3 N17_5 H17_5 106.9 . . ?
C1_5 N17_5 H17_5 106.9 . . ?

loop_
_geom_bond_atom_site_label_1
_geom_bond_atom_site_label_2
_geom_bond_distance
_geom_bond_site_symmetry_2
_geom_bond_publ_flag
C1_1 O4_1 1.223(10) . ?
C1_1 C2_1 1.490(10) . ?
C1_1 C3_1 1.496(10) . ?
C2_1 H2A_1 0.9800 . ?
C2_1 H2B_1 0.9800 . ?
C2_1 H2C_1 0.9800 . ?
C3_1 H3A_1 0.9800 . ?
C3_1 H3B_1 0.9800 . ?
C3_1 H3C_1 0.9800 . ?
C1_11 O4_11 1.219(8) . ?
C1_11 C2_11 1.497(8) . ?
C1_11 C3_11 1.497(8) . ?
C2_11 H2A_11 0.9800 . ?
C2_11 H2B_11 0.9800 . ?
C2_11 H2C_11 0.9800 . ?
C3_11 H3A_11 0.9800 . ?
C3_11 H3B_11 0.9800 . ?
C3_11 H3C_11 0.9800 . ?
C1_2 O4_2 1.2185(18) . ?
C1_2 C2_2 1.491(2) . ?
C1_2 C3_2 1.496(2) . ?
C2_2 H2A_2 0.9800 . ?
C2_2 H2B_2 0.9800 . ?
C2_2 H2C_2 0.9800 . ?
C3_2 H3A_2 0.9800 . ?
C3_2 H3B_2 0.9800 . ?
C3_2 H3C_2 0.9800 . ?
C1_3 C2_3 1.392(2) . ?
C1_3 C6_3 1.398(2) . ?
C1_3 C7_3 1.5099(18) . ?
C2_3 C3_3 1.3893(19) . ?
C2_3 H2_3 0.9500 . ?
C3_3 C4_3 1.382(2) . ?
C3_3 H3_3 0.9500 . ?
C4_3 C5_3 1.390(2) . ?
C4_3 H4_3 0.9500 . ?
C5_3 C6_3 1.3883(19) . ?
C5_3 H5_3 0.9500 . ?
C6_3 H6_3 0.9500 . ?
C7_3 N17_5 1.5184(17) . ?
C7_3 H7A_3 0.9900 . ?
C7_3 H7AB_3 0.9900 . ?
C1_4 C6_4 1.388(2) . ?
C1_4 C2_4 1.389(2) . ?
C1_4 C7_4 1.5092(19) . ?
C2_4 C3_4 1.389(2) . ?
C2_4 H2_4 0.9500 . ?
C3_4 C4_4 1.383(2) . ?
C3_4 H3_4 0.9500 . ?
C4_4 C5_4 1.387(2) . ?
C4_4 H4_4 0.9500 . ?
C5_4 C6_4 1.390(2) . ?
C5_4 H5_4 0.9500 . ?
C6_4 H6_4 0.9500 . ?
C7_4 N17_5 1.5130(19) . ?
C7_4 H7A_4 0.9900 . ?
C7_4 H7AB_4 0.9900 . ?
C1_5 C2_5 1.508(2) . ?
C1_5 N17_5 1.5282(17) . ?
C1_5 B8_5 1.656(2) . ?
C1_5 H1_5 1.0000 . ?
C2_5 C7_5 1.387(2) . ?
C2_5 C3_5 1.400(2) . ?
C3_5 O16_5 1.3592(18) . ?
C3_5 C4_5 1.386(2) . ?
C4_5 C5_5 1.390(2) . ?
C4_5 H4_5 0.9500 . ?
C5_5 C6_5 1.386(2) . ?
C5_5 H5_5 0.9500 . ?
C6_5 C7_5 1.394(2) . ?
C6_5 H6_5 0.9500 . ?
C7_5 H7_5 0.9500 . ?
B8_5 O11_5 1.4556(18) . ?
B8_5 O15_5 1.4620(18) . ?
B8_5 O16_5 1.5246(19) . ?
B9_5 O11_5 1.356(2) . ?
B9_5 O12_5 1.3649(19) . ?
B9_5 O13_5 1.3855(19) . ?
B10_5 O15_5 1.347(2) . ?
B10_5 O14_5 1.3686(19) . ?
B10_5 O13_5 1.3875(19) . ?
O12_5 H12_5 0.842(19) . ?
O14_5 H14_5 0.917(19) . ?
N17_5 H17_5 1.0000 . ?

loop_
_geom_torsion_atom_site_label_1
_geom_torsion_atom_site_label_2
_geom_torsion_atom_site_label_3
_geom_torsion_atom_site_label_4
_geom_torsion
_geom_torsion_site_symmetry_1
_geom_torsion_site_symmetry_2
_geom_torsion_site_symmetry_3
_geom_torsion_site_symmetry_4
_geom_torsion_publ_flag
C6_3 C1_3 C2_3 C3_3 -0.8(2) . . . . ?
C7_3 C1_3 C2_3 C3_3 173.98(12) . . . . ?
C1_3 C2_3 C3_3 C4_3 -0.1(2) . . . . ?
C2_3 C3_3 C4_3 C5_3 0.8(2) . . . . ?
C3_3 C4_3 C5_3 C6_3 -0.7(2) . . . . ?
C4_3 C5_3 C6_3 C1_3 -0.1(2) . . . . ?
C2_3 C1_3 C6_3 C5_3 0.9(2) . . . . ?
C7_3 C1_3 C6_3 C5_3 -173.96(13) . . . . ?
C2_3 C1_3 C7_3 N17_5 100.64(15) . . . . ?
C6_3 C1_3 C7_3 N17_5 -84.60(16) . . . . ?
C6_4 C1_4 C2_4 C3_4 0.5(2) . . . . ?
C7_4 C1_4 C2_4 C3_4 179.38(14) . . . . ?
C1_4 C2_4 C3_4 C4_4 -0.7(2) . . . . ?
C2_4 C3_4 C4_4 C5_4 0.4(2) . . . . ?
C3_4 C4_4 C5_4 C6_4 0.1(2) . . . . ?
C2_4 C1_4 C6_4 C5_4 -0.1(2) . . . . ?
C7_4 C1_4 C6_4 C5_4 -178.85(14) . . . . ?
C4_4 C5_4 C6_4 C1_4 -0.2(2) . . . . ?
C6_4 C1_4 C7_4 N17_5 -58.57(18) . . . . ?
C2_4 C1_4 C7_4 N17_5 122.65(14) . . . . ?
N17_5 C1_5 C2_5 C7_5 74.12(18) . . . . ?
B8_5 C1_5 C2_5 C7_5 -165.21(14) . . . . ?
N17_5 C1_5 C2_5 C3_5 -111.26(13) . . . . ?
B8_5 C1_5 C2_5 C3_5 9.42(13) . . . . ?
C7_5 C2_5 C3_5 O16_5 178.59(11) . . . . ?
C1_5 C2_5 C3_5 O16_5 3.26(15) . . . . ?
C7_5 C2_5 C3_5 C4_5 -0.85(19) . . . . ?
C1_5 C2_5 C3_5 C4_5 -176.18(12) . . . . ?
O16_5 C3_5 C4_5 C5_5 -178.40(12) . . . . ?
C2_5 C3_5 C4_5 C5_5 1.0(2) . . . . ?
C3_5 C4_5 C5_5 C6_5 -0.5(2) . . . . ?
C4_5 C5_5 C6_5 C7_5 -0.1(2) . . . . ?
C3_5 C2_5 C7_5 C6_5 0.2(2) . . . . ?
C1_5 C2_5 C7_5 C6_5 174.37(13) . . . . ?
C5_5 C6_5 C7_5 C2_5 0.2(2) . . . . ?
C2_5 C1_5 B8_5 O11_5 -134.08(12) . . . . ?
N17_5 C1_5 B8_5 O11_5 -11.93(16) . . . . ?
C2_5 C1_5 B8_5 O15_5 97.50(13) . . . . ?
N17_5 C1_5 B8_5 O15_5 -140.34(11) . . . . ?
C2_5 C1_5 B8_5 O16_5 -17.21(12) . . . . ?
N17_5 C1_5 B8_5 O16_5 104.95(12) . . . . ?
O12_5 B9_5 O11_5 B8_5 -176.79(13) . . . . ?
O13_5 B9_5 O11_5 B8_5 1.9(2) . . . . ?
O15_5 B8_5 O11_5 B9_5 0.67(19) . . . . ?
O16_5 B8_5 O11_5 B9_5 120.67(13) . . . . ?
C1_5 B8_5 O11_5 B9_5 -125.94(14) . . . . ?
O11_5 B9_5 O13_5 B10_5 -5.9(2) . . . . ?
O12_5 B9_5 O13_5 B10_5 172.87(12) . . . . ?
O15_5 B10_5 O13_5 B9_5 7.5(2) . . . . ?
O14_5 B10_5 O13_5 B9_5 -173.45(13) . . . . ?
O14_5 B10_5 O15_5 B8_5 175.95(13) . . . . ?
O13_5 B10_5 O15_5 B8_5 -5.0(2) . . . . ?
O11_5 B8_5 O15_5 B10_5 0.89(19) . . . . ?
O16_5 B8_5 O15_5 B10_5 -119.26(14) . . . . ?
C1_5 B8_5 O15_5 B10_5 129.67(14) . . . . ?
C4_5 C3_5 O16_5 B8_5 163.70(12) . . . . ?
C2_5 C3_5 O16_5 B8_5 -15.73(14) . . . . ?
O11_5 B8_5 O16_5 C3_5 140.74(11) . . . . ?
O15_5 B8_5 O16_5 C3_5 -96.05(13) . . . . ?
C1_5 B8_5 O16_5 C3_5 19.92(12) . . . . ?
C1_4 C7_4 N17_5 C7_3 -172.88(11) . . . . ?
C1_4 C7_4 N17_5 C1_5 -47.21(16) . . . . ?
C1_3 C7_3 N17_5 C7_4 -77.08(14) . . . . ?
C1_3 C7_3 N17_5 C1_5 154.41(12) . . . . ?
C2_5 C1_5 N17_5 C7_4 -79.78(15) . . . . ?
B8_5 C1_5 N17_5 C7_4 165.61(11) . . . . ?
C2_5 C1_5 N17_5 C7_3 45.08(15) . . . . ?
B8_5 C1_5 N17_5 C7_3 -69.53(14) . . . . ?
